data_2005117
loop_
_publ_author_name
'Abboud, K. A.'
'Xie, Y.'
'Enholm, E. J.'

_publ_section_title
;
 A <i>cis</i>-Fused Decalone and a Bicyclo[4.3.1]decanone Ring System
;
_journal_issue 7
_journal_name_full 'Acta Crystallographica Section C'
_journal_page_first 1829
_journal_page_last 1831
_journal_paper_doi 10.1107/S0108270196000121
_journal_volume 52
_journal_year 1996
_chemical_formula_moiety 'C17 H19 Br O3'
_chemical_formula_sum 'C17 H19 Br O3'
_chemical_formula_weight 351.23
_chemical_name_systematic
;
 (4a\a, 8\a, 8a\a)-(+,-)-Octahydro-8-(4-bromobenzoate)-1 (2H)-naphthalenone
;
_space_group_IT_number 2
_symmetry_cell_setting triclinic
_symmetry_space_group_name_Hall '-P 1'
_symmetry_space_group_name_H-M 'P -1'
_atom_type_scat_source IntTabIV
_cell_angle_alpha 63.030(10)
_cell_angle_beta 80.850(10)
_cell_angle_gamma 85.970(10)
_cell_formula_units_Z 2
_cell_length_a 7.8510(10)
_cell_length_b 10.239(2)
_cell_length_c 10.869(2)
_cell_measurement_reflns_used 50
_cell_measurement_temperature 298
_cell_measurement_theta_max 11
_cell_measurement_theta_min 10
_cell_volume 768.8(2)
_computing_cell_refinement SHELXTL-Plus
_computing_data_collection 'SHELXTL-Plus (Sheldrick, 1991)'
_computing_data_reduction SHELXTL-Plus
_computing_molecular_graphics SHELXTL-Plus
_computing_publication_material SHELXTL-Plus
_computing_structure_refinement SHELXTL-Plus
_computing_structure_solution SHELXTL-Plus
_diffrn_ambient_temperature 298
_diffrn_measurement_device 'Siemens P3m/V'
_diffrn_measurement_method \w
_diffrn_radiation_monochromator Graphite
_diffrn_radiation_source 'X-ray tube'
_diffrn_radiation_type MoK\a
_diffrn_radiation_wavelength 0.71073
_diffrn_reflns_av_R_equivalents 0.0192
_diffrn_reflns_limit_h_max 10
_diffrn_reflns_limit_h_min 0
_diffrn_reflns_limit_k_max 13
_diffrn_reflns_limit_k_min -13
_diffrn_reflns_limit_l_max 14
_diffrn_reflns_limit_l_min -14
_diffrn_reflns_number 3784
_diffrn_reflns_theta_max 27.5
_diffrn_reflns_theta_min 1.5
_diffrn_standards_decay_% 1
_diffrn_standards_interval_count 100
_diffrn_standards_number 4
_exptl_absorpt_coefficient_mu 2.68
_exptl_absorpt_correction_T_max 0.615
_exptl_absorpt_correction_T_min 0.321
_exptl_absorpt_correction_type 'From measured crystal faces (SHELXTL-Plus; Sheldrick, 1991)'
_exptl_crystal_colour colorless
_exptl_crystal_density_diffrn 1.517
_exptl_crystal_description Plate
_exptl_crystal_F_000 360.0
_exptl_crystal_size_max 0.48
_exptl_crystal_size_mid 0.38
_exptl_crystal_size_min 0.19
_refine_diff_density_max 0.50
_refine_diff_density_min -0.55
_refine_ls_extinction_method none
_refine_ls_goodness_of_fit_obs 1.41
_refine_ls_hydrogen_treatment 'H atoms riding (C-H = 0.96\%A)'
_refine_ls_matrix_type full
_refine_ls_number_parameters 190
_refine_ls_number_reflns 1992
_refine_ls_R_factor_all 0.0881
_refine_ls_R_factor_obs 0.069
_refine_ls_shift/esd_max 0.001
_refine_ls_shift/esd_mean 0.001
_refine_ls_structure_factor_coef F
_refine_ls_weighting_details 'w = 1/[\s^2^(F) + 0.0004F^2^]'
_refine_ls_weighting_scheme calc
_refine_ls_wR_factor_all 0.0523
_refine_ls_wR_factor_obs 0.0476
_reflns_number_observed 1992
_reflns_number_total 3527
_reflns_observed_criterion 'Inet > 2\s(Inet)'
_cod_data_source_file fg1079.cif
_cod_data_source_block 2
_cod_depositor_comments
;
The following automatic conversions were performed:
'_symmetry_cell_setting' value 'Triclinic' changed to 'triclinic'
according to '/home/saulius/struct/CIF-dictionaries/cif_core.dic'
dictionary named 'cif_core.dic' version 2.4.1 from 2010-06-29.

Automatic conversion script
Id: cif_fix_enum 1527 2010-12-29 10:47:43Z saulius 

The following automatic conversions were performed:

'_symmetry_cell_setting' value 'Triclinic' changed to 'triclinic'
according to /home/saulius/struct/CIF-dictionaries/cif_core.dic
dictionary named 'cif_core.dic' version 2.4.1 from
2010-06-29.

'_refine_ls_matrix_type' value 'Full' changed to 'full'
according to /home/saulius/struct/CIF-dictionaries/cif_core.dic
dictionary named 'cif_core.dic' version 2.4.1 from
2010-06-29.

'_geom_bond_publ_flag' value 'Yes' changed to 'yes'
according to /home/saulius/struct/CIF-dictionaries/cif_core.dic
dictionary named 'cif_core.dic' version 2.4.1 from 2010-06-29 (17
times).

'_geom_bond_publ_flag' value 'No' changed to 'no' according
to /home/saulius/struct/CIF-dictionaries/cif_core.dic dictionary
named 'cif_core.dic' version 2.4.1 from 2010-06-29 (6
times).

'_geom_angle_publ_flag' value 'Yes' changed to 'yes'
according to /home/saulius/struct/CIF-dictionaries/cif_core.dic
dictionary named 'cif_core.dic' version 2.4.1 from 2010-06-29 (22
times).

'_geom_angle_publ_flag' value 'No' changed to 'no' according
to /home/saulius/struct/CIF-dictionaries/cif_core.dic dictionary
named 'cif_core.dic' version 2.4.1 from 2010-06-29 (10 times).

Automatic conversion script
Id: cif_fix_values 1715 2011-07-08 13:25:40Z adriana 

The following automatic conversions were performed:

'_refine_ls_weighting_scheme' value '1/[\s^2^(F) + 0.0004F^2^]' was
changed to 'calc'. New tag '_refine_ls_weighting_details' was
created. The value of the new tag was set to 'w = 1/[\s^2^(F) +
0.0004F^2^]'.

Automatic conversion script
Id: cif_fix_values 3143 2015-03-26 13:38:13Z robertas 
;
_cod_original_sg_symbol_H-M P-1
_cod_database_code 2005117

loop_
_symmetry_equiv_pos_as_xyz
x,y,z
-x,-y,-z

loop_
_atom_site_aniso_label
_atom_site_aniso_U_11
_atom_site_aniso_U_22
_atom_site_aniso_U_33
_atom_site_aniso_U_12
_atom_site_aniso_U_13
_atom_site_aniso_U_23
_atom_site_aniso_type_symbol
Br 0.0767(4) 0.0555(3) 0.0821(4) -0.0039(3) -0.0057(3) -0.0502(3) Br
O1 0.067(2) 0.038(2) 0.070(2) -0.015(2) 0.007(2) -0.030(2) O
O11a 0.074(2) 0.033(2) 0.037(2) -0.0115(15) 0.013(2) -0.0210(14) O
O11b 0.090(3) 0.034(2) 0.040(2) -0.009(2) 0.007(2) -0.015(2) O
C1 0.046(3) 0.037(2) 0.032(3) -0.001(2) -0.005(2) -0.017(2) C
C2 0.052(3) 0.045(3) 0.048(3) 0.004(2) 0.000(2) -0.026(2) C
C3 0.050(3) 0.057(3) 0.042(3) -0.009(2) 0.007(2) -0.023(2) C
C4 0.052(3) 0.043(3) 0.045(3) -0.011(2) -0.001(2) -0.015(2) C
C5 0.045(3) 0.032(2) 0.041(3) -0.005(2) -0.003(2) -0.016(2) C
C6 0.056(3) 0.055(3) 0.048(3) 0.005(2) -0.016(3) -0.024(3) C
C7 0.047(3) 0.071(4) 0.077(4) 0.003(3) -0.012(3) -0.045(3) C
C8 0.045(3) 0.062(3) 0.082(4) -0.013(2) 0.014(3) -0.051(3) C
C9 0.055(3) 0.034(2) 0.048(3) -0.011(2) 0.011(2) -0.027(2) C
C10 0.046(3) 0.032(2) 0.039(3) -0.005(2) -0.002(2) -0.020(2) C
C11 0.046(3) 0.037(2) 0.035(3) 0.001(2) -0.005(2) -0.017(2) C
C12 0.044(3) 0.032(2) 0.026(2) 0.001(2) -0.007(2) -0.012(2) C
C13 0.043(3) 0.043(2) 0.036(3) -0.002(2) 0.000(2) -0.022(2) C
C14 0.050(3) 0.037(2) 0.046(3) -0.006(2) 0.001(2) -0.021(2) C
C15 0.048(3) 0.039(2) 0.054(3) 0.006(2) -0.010(2) -0.033(2) C
C16 0.064(3) 0.044(3) 0.038(3) -0.005(2) 0.007(2) -0.022(2) C
C17 0.060(3) 0.037(2) 0.037(3) -0.008(2) 0.007(2) -0.015(2) C

loop_
_atom_site_label
_atom_site_fract_x
_atom_site_fract_y
_atom_site_fract_z
_atom_site_U_iso_or_equiv
_atom_site_thermal_displace_type
_atom_site_type_symbol
Br -0.18966(8) -0.22301(6) -.09793(6) .0645(3) Uani Br
O1 -0.5184(4) .5961(3) .2803(3) .057(2) Uani O
O11a -0.3313(4) .2754(3) .1544(3) .0480(10) Uani O
O11b -0.2096(4) .4302(3) -.0605(3) .056(2) Uani O
C1 -0.5969(6) .4827(4) .3234(4) .038(2) Uani C
C2 -0.7685(6) .4551(5) .4141(5) .047(2) Uani C
C3 -0.7707(6) .3105(5) .5464(5) .050(2) Uani C
C4 -0.7101(6) .1853(4) .5113(5) .048(2) Uani C
C5 -0.5318(5) .2121(4) .4248(4) .039(2) Uani C
C6 -0.3862(6) .2113(5) .5030(5) .052(2) Uani C
C7 -0.2117(6) .2394(6) .4118(6) .060(3) Uani C
C8 -0.2096(6) .3826(5) .2781(6) .058(3) Uani C
C9 -0.3552(6) .3908(4) .1989(5) .044(2) Uani C
C10 -0.5314(6) .3585(4) .2894(4) .038(2) Uani C
C11 -0.2594(6) .3087(5) .0239(5) .039(2) Uani C
C12 -0.2436(5) .1789(4) -.0022(4) .034(2) Uani C
C13 -0.3292(5) .0481(4) .0891(4) .040(2) Uani C
C14 -0.3134(6) -.0717(4) .0618(5) .044(2) Uani C
C15 -0.2126(6) -.0596(4) -.0585(5) .042(2) Uani C
C16 -0.1260(6) .0690(5) -0.1516(5) .049(2) Uani C
C17 -0.1430(6) .1871(5) -0.1221(5) .047(2) Uani C
H2a -0.7930 .5334 .4397 .08 Uiso H
H2b -0.8556 .4522 .3626 .08 Uiso H
H3a -0.6960 .3182 .6047 .08 Uiso H
H3b -0.8864 .2908 .5951 .08 Uiso H
H4a -0.7072 .0974 .5970 .08 Uiso H
H4b -0.7904 .1732 .4592 .08 Uiso H
H5 -0.5075 .1305 .4040 .08 Uiso H
H6a -0.4081 .2865 .5331 .08 Uiso H
H6b -0.3834 .1176 .5828 .08 Uiso H
H7a -0.1854 .1600 .3879 .08 Uiso H
H7b -0.1256 .2446 .4629 .08 Uiso H
H8a -0.1013 .3906 .2199 .08 Uiso H
H8b -0.2213 .4627 .3018 .08 Uiso H
H9 -0.3500 .4882 .1236 .08 Uiso H
H10 -0.6098 .3495 .2343 .08 Uiso H
H13 -0.4002 .0410 .1724 .08 Uiso H
H14 -0.3722 -0.1618 .1254 .08 Uiso H
H16 -0.0556 .0755 -0.2350 .08 Uiso H
H17 -0.0840 .2769 -0.1863 .08 Uiso H

loop_
_geom_angle_atom_site_label_1
_geom_angle_atom_site_label_2
_geom_angle_atom_site_label_3
_geom_angle
_geom_angle_publ_flag
C9 O11a C11 119.1(3) yes
C2 C1 C10 114.7(4) yes
C2 C1 O1 122.2(5) yes
C10 C1 O1 123.1(4) yes
C3 C2 C1 111.7(4) yes
C4 C3 C2 110.8(4) yes
C5 C4 C3 112.8(4) yes
C6 C5 C10 110.3(4) yes
C6 C5 C4 114.1(4) yes
C10 C5 C4 109.7(3) yes
C7 C6 C5 111.9(4) yes
C8 C7 C6 111.8(4) yes
C9 C8 C7 112.2(4) yes
C10 C9 O11a 104.4(4) yes
C10 C9 C8 113.0(4) yes
O11a C9 C8 108.6(4) yes
C1 C10 C5 110.7(4) yes
C1 C10 C9 112.7(4) yes
C5 C10 C9 111.9(3) yes
C12 C11 O11a 111.7(3) yes
C12 C11 O11b 124.7(4) yes
O11a C11 O11b 123.6(5) yes
C13 C12 C17 118.6(4) no
C13 C12 C11 122.1(4) no
C17 C12 C11 119.3(3) no
C14 C13 C12 121.0(4) no
C15 C14 C13 118.8(4) no
C16 C15 Br 119.0(4) no
C16 C15 C14 121.6(5) no
Br C15 C14 119.4(3) no
C17 C16 C15 118.6(5) no
C12 C17 C16 121.3(4) no

loop_
_geom_bond_atom_site_label_1
_geom_bond_atom_site_label_2
_geom_bond_distance
_geom_bond_publ_flag
C15 Br 1.897(6) yes
C1 O1 1.209(5) yes
C9 O11a 1.457(7) yes
C11 O11a 1.334(6) yes
C11 O11b 1.209(5) yes
C2 C1 1.499(6) yes
C10 C1 1.514(7) yes
C3 C2 1.525(5) yes
C4 C3 1.521(8) yes
C5 C4 1.523(6) yes
C6 C5 1.527(7) yes
C10 C5 1.552(5) yes
C7 C6 1.518(6) yes
C8 C7 1.525(6) yes
C9 C8 1.513(8) yes
C10 C9 1.525(6) yes
C12 C11 1.473(7) yes
C13 C12 1.392(5) no
C17 C12 1.383(6) no
C14 C13 1.381(7) no
C15 C14 1.374(7) no
C16 C15 1.385(5) no
C17 C16 1.378(8) no
